data_7209361
loop_
_publ_author_name
'Jeitschko, W.'
'Kaiser, P.'

_publ_section_title
;
 Preparation and crystal structures of the ternary compounds Ag2 Si P2 and
 Au Si P
;
_journal_name_full
;
Zeitschrift fuer Naturforschung, Teil B. Anorganische Chemie, Organische
 Chemie (42,1987-)
;
_journal_page_first 462
_journal_page_last 468
_journal_volume 52
_journal_year 1997
_chemical_formula_sum 'Ag2 P1.962 Si0.962'
_chemical_name_systematic 'Ag2 Si.962 P1.962'
_space_group_IT_number 122
_symmetry_space_group_name_Hall 'I -4 2bw'
_symmetry_space_group_name_H-M 'I -4 2 d'
_cell_angle_alpha 90
_cell_angle_beta 90
_cell_angle_gamma 90
_cell_formula_units_Z 4
_cell_length_a 6.5275
_cell_length_b 6.5275
_cell_length_c 8.55
_cell_volume 364.301
_citation_journal_id_ASTM ZNBSEN
_cod_data_source_file silver2-3_171.cif
_cod_data_source_block Ag2P1.962Si0.962
_cod_original_cell_volume 364.3006
_cod_database_code 7209361

loop_
_symmetry_equiv_pos_as_xyz
x,y,z
y,-x,-z
-x,-y,z
-y,x,-z
x,-y+1/2,-z+1/4
-y+1/2,-x,z+3/4
-x,y+1/2,-z+1/4
y+1/2,x,z+3/4
x+1/2,y+1/2,z+1/2
y+1/2,-x+1/2,-z+1/2
-x+1/2,-y+1/2,z+1/2
-y+1/2,x+1/2,-z+1/2
x+1/2,-y+1,-z+3/4
-y+1,-x+1/2,z+5/4
-x+1/2,y+1,-z+3/4
y+1,x+1/2,z+5/4

loop_
_atom_site_label
_atom_site_type_symbol
_atom_site_fract_x
_atom_site_fract_y
_atom_site_fract_z
_atom_site_occupancy
_atom_site_U_iso_or_equiv
Si1 Si 0 0 0 0.962 0.0
Ag1 Ag 0.44647 0.25 0.125 1 0.0
P1 P 0.8299 0.25 0.125 0.981 0.0
